data_7710346
loop_
_publ_author_name
'Yi, Chengkun'
'Wu, Lingfeng'
'Chen, Liang'
'Ren, Wenshan'

_publ_section_title
;
 Reactivity studies on lanthanum and cerium hydrido metallocenes.
;
_journal_issue 24
_journal_name_full 'Dalton transactions (Cambridge, England : 2003)'
_journal_page_first 9241
_journal_page_last 9246
_journal_paper_doi 10.1039/d2dt00996j
_journal_volume 51
_journal_year 2022
_chemical_formula_moiety 'C38 H64 B La O2'
_chemical_formula_sum 'C38 H64 B La O2'
_chemical_formula_weight 702.61
_space_group_crystal_system monoclinic
_space_group_IT_number 14
_space_group_name_Hall '-P 2yn'
_space_group_name_H-M_alt 'P 1 21/n 1'
_atom_sites_solution_hydrogens geom
_atom_sites_solution_primary direct
_audit_creation_date 2022-05-01
_audit_creation_method
;
Olex2 1.2
(compiled 2017.08.10 svn.r3458 for OlexSys, GUI svn.r5381)
;
_audit_update_record
;
2022-05-03 deposited with the CCDC.	2022-05-25 downloaded from the CCDC.
;
_cell_angle_alpha 90
_cell_angle_beta 93.1475(14)
_cell_angle_gamma 90
_cell_formula_units_Z 4
_cell_length_a 10.53775(16)
_cell_length_b 19.3733(3)
_cell_length_c 18.2349(3)
_cell_measurement_reflns_used 14970
_cell_measurement_temperature 150.00(10)
_cell_measurement_theta_max 29.1580
_cell_measurement_theta_min 3.7320
_cell_volume 3717.06(10)
_computing_cell_refinement 'CrysAlisPro 1.171.39.38a (Rigaku OD, 2017)'
_computing_data_collection 'CrysAlisPro 1.171.39.38a (Rigaku OD, 2017)'
_computing_data_reduction 'CrysAlisPro 1.171.39.38a (Rigaku OD, 2017)'
_computing_molecular_graphics 'Olex2 (Dolomanov et al., 2009)'
_computing_publication_material 'Olex2 (Dolomanov et al., 2009)'
_computing_structure_refinement 'ShelXL (Sheldrick, 2015)'
_computing_structure_solution 'SIR2004 (Burla et al., 2007)'
_diffrn_ambient_environment N~2~
_diffrn_ambient_temperature 150.00(10)
_diffrn_detector 'CCD plate'
_diffrn_detector_area_resol_mean 8.0243
_diffrn_detector_type EosS2
_diffrn_measured_fraction_theta_full 0.998
_diffrn_measured_fraction_theta_max 0.998
_diffrn_measurement_details
;
List of Runs (angles in degrees, time in seconds):

  # Type    Start    End  Width  t~exp~   \w     \q     \k     \f   Frames
#--------------------------------------------------------------------------
  1  \w    -10.00  84.00   1.00   19.75    --   16.35  77.00 -60.00   94
  2  \w    -20.00  55.00   1.00   19.75    --   16.35 -99.00  90.00   75
  3  \w      0.00  84.00   1.00   19.75    --   16.35  57.00-180.00   84
  4  \w      0.00  84.00   1.00   19.75    --   16.35  57.00-150.00   84
  5  \w    -51.00  20.00   1.00   19.75    --   16.35 -77.00-150.00   71
;
_diffrn_measurement_device 'four-circle diffractometer'
_diffrn_measurement_device_type 'SuperNova, Dual, Cu at home/near, EosS2'
_diffrn_measurement_method '\w scans'
_diffrn_orient_matrix_type 'CrysAlisPro convention (1999,Acta A55,543-557)'
_diffrn_orient_matrix_UB_11 0.0055500000
_diffrn_orient_matrix_UB_12 -0.0321033000
_diffrn_orient_matrix_UB_13 -0.0182552000
_diffrn_orient_matrix_UB_21 -0.0509394000
_diffrn_orient_matrix_UB_22 -0.0133659000
_diffrn_orient_matrix_UB_23 0.0195533000
_diffrn_orient_matrix_UB_31 -0.0438171000
_diffrn_orient_matrix_UB_32 0.0114492000
_diffrn_orient_matrix_UB_33 -0.0283145000
_diffrn_radiation_monochromator mirror
_diffrn_radiation_probe x-ray
_diffrn_radiation_type MoK\a
_diffrn_radiation_wavelength 0.71073
_diffrn_reflns_av_R_equivalents 0.0321
_diffrn_reflns_av_unetI/netI 0.0323
_diffrn_reflns_Laue_measured_fraction_full 0.998
_diffrn_reflns_Laue_measured_fraction_max 0.998
_diffrn_reflns_limit_h_max 13
_diffrn_reflns_limit_h_min -13
_diffrn_reflns_limit_k_max 24
_diffrn_reflns_limit_k_min -24
_diffrn_reflns_limit_l_max 22
_diffrn_reflns_limit_l_min -18
_diffrn_reflns_number 30964
_diffrn_reflns_point_group_measured_fraction_full 0.998
_diffrn_reflns_point_group_measured_fraction_max 0.998
_diffrn_reflns_theta_full 25.242
_diffrn_reflns_theta_max 26.371
_diffrn_reflns_theta_min 3.347
_diffrn_source 'micro-focus sealed X-ray tube'
_diffrn_source_type 'SuperNova (Mo) X-ray Source'
_exptl_absorpt_coefficient_mu 1.178
_exptl_absorpt_correction_T_max 1.00000
_exptl_absorpt_correction_T_min 0.88344
_exptl_absorpt_correction_type multi-scan
_exptl_absorpt_process_details
;
CrysAlisPro 1.171.39.38a (Rigaku Oxford Diffraction, 2017)
Empirical absorption correction using spherical harmonics,
 implemented in SCALE3 ABSPACK scaling algorithm.
;
_exptl_crystal_colour 'clear yellowish yellow'
_exptl_crystal_colour_lustre clear
_exptl_crystal_colour_modifier yellowish
_exptl_crystal_colour_primary yellow
_exptl_crystal_density_diffrn 1.256
_exptl_crystal_description plate
_exptl_crystal_F_000 1480
_exptl_crystal_size_max 0.2
_exptl_crystal_size_mid 0.2
_exptl_crystal_size_min 0.05
_refine_diff_density_max 0.683
_refine_diff_density_min -0.402
_refine_diff_density_rms 0.067
_refine_ls_extinction_method none
_refine_ls_goodness_of_fit_ref 1.052
_refine_ls_hydrogen_treatment constr
_refine_ls_matrix_type full
_refine_ls_number_parameters 401
_refine_ls_number_reflns 7592
_refine_ls_number_restraints 8
_refine_ls_restrained_S_all 1.051
_refine_ls_R_factor_all 0.0340
_refine_ls_R_factor_gt 0.0256
_refine_ls_shift/su_max 0.002
_refine_ls_shift/su_mean 0.000
_refine_ls_structure_factor_coef Fsqd
_refine_ls_weighting_details 'w=1/[\s^2^(Fo^2^)+(0.0227P)^2^+2.2365P] where P=(Fo^2^+2Fc^2^)/3'
_refine_ls_weighting_scheme calc
_refine_ls_wR_factor_gt 0.0554
_refine_ls_wR_factor_ref 0.0581
_reflns_Friedel_coverage 0.000
_reflns_number_gt 6474
_reflns_number_total 7592
_reflns_threshold_expression 'I > 2\s(I)'
_cod_data_source_file d2dt00996j2.cif
_cod_data_source_block compound3
_cod_depositor_comments 'Adding full bibliography for 7710344--7710352.cif.'
_cod_original_cell_volume 3717.05(10)
_cod_database_code 7710346
_shelx_shelxl_version_number 2018/1
_chemical_oxdiff_formula 'C1 H1 B1 O1 La1'
_shelx_space_group_comment
;
The symmetry employed for this shelxl refinement is uniquely defined
by the following loop, which should always be used as a source of
symmetry information in preference to the above space-group names.
They are only intended as comments.
;
_reflns_odcompleteness_completeness 99.72
_reflns_odcompleteness_iscentric 1
_reflns_odcompleteness_theta 26.32
_olex2_refinement_description
;
1. Fixed Uiso
 At 1.2 times of:
  All C(H) groups, All C(H,H) groups, All C(H,H,H,H) groups
 At 1.5 times of:
  All C(H,H,H) groups
2. Restrained distances
 C7A-C6 \\sim C7-C6
 with sigma of 0.001
 C8-C7A \\sim C8-C7
 with sigma of 0.001
3. Uiso/Uaniso restraints and constraints
C7A \\sim C7: within 1.7A with sigma of 0.001 and sigma for terminal atoms of
0.002
4. Others
 Sof(H6BC)=Sof(H6BD)=Sof(H8BC)=Sof(H8BD)=Sof(C7A)=Sof(H7AA)=Sof(H7AB)=1-FVAR(1)
 Sof(H6AA)=Sof(H6AB)=Sof(H8AA)=Sof(H8AB)=Sof(C7)=Sof(H7A)=Sof(H7B)=FVAR(1)
5.a Ternary CH refined with riding coordinates:
 C1(H1), C5(H5)
5.b Secondary CH2 refined with riding coordinates:
 C11(H11A,H11B), C10(H10A,H10B), C12(H12A,H12B), C4(H4A,H4B), C9(H9A,H9B),
 C3(H3A,H3B), C2(H2A,H2B), C6(H6AA,H6AB), C6(H6BC,H6BD), C8(H8AA,H8AB), C8(H8BC,
 H8BD), C7(H7A,H7B), C7A(H7AA,H7AB)
5.c Aromatic/amide H refined with riding coordinates:
 C24(H24), C32(H32), C38(H38), C18(H18), C31(H31), C25(H25)
5.d Idealised Me refined as rotating group:
 C35(H35A,H35B,H35C), C21(H21A,H21B,H21C), C16(H16A,H16B,H16C), C22(H22A,H22B,
 H22C), C15(H15A,H15B,H15C), C23(H23A,H23B,H23C), C37(H37A,H37B,H37C), C14(H14A,
 H14B,H14C), C36(H36A,H36B,H36C), C28(H28A,H28B,H28C), C26(H26A,H26B,H26C),
 C27(H27A,H27B,H27C)
;
_olex2_date_sample_data_collection 2018-02-08
_olex2_submission_special_instructions 'No special instructions were received'
_oxdiff_exptl_absorpt_empirical_details
;
Empirical correction (ABSPACK) includes:
- Absorption correction using spherical harmonics
- Frame scaling
;
_oxdiff_exptl_absorpt_empirical_full_max 1.202
_oxdiff_exptl_absorpt_empirical_full_min 0.814

loop_
_space_group_symop_operation_xyz
'x, y, z'
'-x+1/2, y+1/2, -z+1/2'
'-x, -y, -z'
'x-1/2, -y-1/2, z-1/2'

loop_
_atom_site_label
_atom_site_type_symbol
_atom_site_fract_x
_atom_site_fract_y
_atom_site_fract_z
_atom_site_U_iso_or_equiv
_atom_site_adp_type
_atom_site_occupancy
_atom_site_site_symmetry_order
_atom_site_calc_flag
_atom_site_refinement_flags_posn
_atom_site_refinement_flags_adp
_atom_site_refinement_flags_occupancy
_atom_site_disorder_assembly
_atom_site_disorder_group
La1 La 0.91740(2) 0.69029(2) 0.32319(2) 0.01438(5) Uani 1 1 d . . . . .
O1 O 1.02885(16) 0.59959(8) 0.28648(9) 0.0292(4) Uani 1 1 d . . . . .
O2 O 1.00286(15) 0.75308(8) 0.20955(8) 0.0239(4) Uani 1 1 d . . . . .
C35 C 0.4881(3) 0.69132(17) 0.16083(15) 0.0436(8) Uani 1 1 d . . . . .
H35A H 0.458213 0.645856 0.171796 0.065 Uiso 1 1 calc GR . . . .
H35B H 0.462897 0.702792 0.110915 0.065 Uiso 1 1 calc GR . . . .
H35C H 0.452055 0.724090 0.193275 0.065 Uiso 1 1 calc GR . . . .
C11 C 1.0469(3) 0.83161(14) 0.11569(14) 0.0360(7) Uani 1 1 d . . . . .
H11A H 1.094921 0.873206 0.106815 0.043 Uiso 1 1 calc R . . . .
H11B H 0.971026 0.830875 0.083070 0.043 Uiso 1 1 calc R . . . .
C30 C 0.7103(2) 0.60069(11) 0.35043(12) 0.0187(5) Uani 1 1 d . . . . .
C13 C 1.2625(2) 0.71688(12) 0.40579(13) 0.0215(5) Uani 1 1 d . . . . .
C20 C 0.8603(2) 0.86857(11) 0.42237(13) 0.0209(5) Uani 1 1 d . . . . .
C10 C 1.1265(3) 0.76771(15) 0.10660(16) 0.0410(7) Uani 1 1 d . . . . .
H10A H 1.126629 0.753950 0.055456 0.049 Uiso 1 1 calc R . . . .
H10B H 1.213381 0.775012 0.125332 0.049 Uiso 1 1 calc R . . . .
C21 C 0.7350(2) 0.85510(13) 0.45804(14) 0.0289(6) Uani 1 1 d . . . . .
H21A H 0.751886 0.843089 0.508718 0.043 Uiso 1 1 calc GR . . . .
H21B H 0.691026 0.817797 0.433059 0.043 Uiso 1 1 calc GR . . . .
H21C H 0.683411 0.895922 0.454784 0.043 Uiso 1 1 calc GR . . . .
C12 C 1.0146(3) 0.82628(12) 0.19474(14) 0.0301(6) Uani 1 1 d . . . . .
H12A H 1.081295 0.846581 0.226576 0.036 Uiso 1 1 calc R . . . .
H12B H 0.935373 0.849933 0.202608 0.036 Uiso 1 1 calc R . . . .
C16 C 1.2863(2) 0.71582(14) 0.32417(14) 0.0307(6) Uani 1 1 d . . . . .
H16A H 1.263914 0.759773 0.302872 0.046 Uiso 1 1 calc GR . . . .
H16B H 1.235438 0.680359 0.300387 0.046 Uiso 1 1 calc GR . . . .
H16C H 1.374537 0.706644 0.317804 0.046 Uiso 1 1 calc GR . . . .
C34 C 0.6334(2) 0.69328(13) 0.17121(13) 0.0267(5) Uani 1 1 d . . . . .
C22 C 0.9298(2) 0.92733(12) 0.46456(14) 0.0310(6) Uani 1 1 d . . . . .
H22A H 0.877708 0.967999 0.462603 0.047 Uiso 1 1 calc GR . . . .
H22B H 1.008688 0.936851 0.442595 0.047 Uiso 1 1 calc GR . . . .
H22C H 0.946498 0.913829 0.514818 0.047 Uiso 1 1 calc GR . . . .
C15 C 1.3523(2) 0.76947(13) 0.44464(15) 0.0316(6) Uani 1 1 d . . . . .
H15A H 1.438792 0.757370 0.436571 0.047 Uiso 1 1 calc GR . . . .
H15B H 1.339656 0.769146 0.496373 0.047 Uiso 1 1 calc GR . . . .
H15C H 1.334624 0.814730 0.425240 0.047 Uiso 1 1 calc GR . . . .
C4 C 1.3117(3) 0.50416(15) 0.28214(19) 0.0516(9) Uani 1 1 d . . . . .
H4A H 1.339346 0.550316 0.296066 0.062 Uiso 1 1 calc R . . . .
H4B H 1.368007 0.471771 0.308189 0.062 Uiso 1 1 calc R . . . .
C24 C 0.9299(2) 0.74444(11) 0.46677(12) 0.0185(5) Uani 1 1 d . . . . .
H24 H 0.858930 0.733384 0.492559 0.022 Uiso 1 1 calc R . . . .
C32 C 0.6516(2) 0.70975(11) 0.31360(12) 0.0194(5) Uani 1 1 d . . . . .
H32 H 0.627929 0.755956 0.315082 0.023 Uiso 1 1 calc R . . . .
C19 C 0.9453(2) 0.80497(11) 0.42540(12) 0.0175(5) Uani 1 1 d . . . . .
C33 C 0.6701(2) 0.67085(12) 0.24931(12) 0.0200(5) Uani 1 1 d . . . . .
C9 C 1.0611(3) 0.71504(13) 0.15130(14) 0.0332(6) Uani 1 1 d . . . . .
H9A H 0.996955 0.690684 0.121178 0.040 Uiso 1 1 calc R . . . .
H9B H 1.121899 0.681728 0.171877 0.040 Uiso 1 1 calc R . . . .
C38 C 0.7073(2) 0.60414(11) 0.27317(12) 0.0198(5) Uani 1 1 d . . . . .
H38 H 0.727011 0.567835 0.242414 0.024 Uiso 1 1 calc R . . . .
C23 C 0.8330(2) 0.89245(13) 0.34278(13) 0.0278(6) Uani 1 1 d . . . . .
H23A H 0.788879 0.856616 0.315431 0.042 Uiso 1 1 calc GR . . . .
H23B H 0.911735 0.902374 0.320823 0.042 Uiso 1 1 calc GR . . . .
H23C H 0.781408 0.933298 0.342310 0.042 Uiso 1 1 calc GR . . . .
C18 C 1.0656(2) 0.79936(11) 0.39506(12) 0.0180(5) Uani 1 1 d . . . . .
H18 H 1.099775 0.831583 0.363910 0.022 Uiso 1 1 calc R . . . .
C31 C 0.6751(2) 0.66630(11) 0.37515(12) 0.0177(5) Uani 1 1 d . . . . .
H31 H 0.668397 0.679038 0.423960 0.021 Uiso 1 1 calc R . . . .
C37 C 0.6888(3) 0.64471(16) 0.11540(14) 0.0426(7) Uani 1 1 d . . . . .
H37A H 0.653043 0.599473 0.120404 0.064 Uiso 1 1 calc GR . . . .
H37B H 0.779350 0.642392 0.124001 0.064 Uiso 1 1 calc GR . . . .
H37C H 0.668721 0.661686 0.066676 0.064 Uiso 1 1 calc GR . . . .
C14 C 1.2921(2) 0.64546(13) 0.43807(15) 0.0319(6) Uani 1 1 d . . . . .
H14A H 1.235457 0.612076 0.415214 0.048 Uiso 1 1 calc GR . . . .
H14B H 1.281294 0.646203 0.489996 0.048 Uiso 1 1 calc GR . . . .
H14C H 1.378292 0.633278 0.429278 0.048 Uiso 1 1 calc GR . . . .
C25 C 1.0401(2) 0.70322(11) 0.46264(12) 0.0190(5) Uani 1 1 d . . . . .
H25 H 1.053515 0.660509 0.485033 0.023 Uiso 1 1 calc R . . . .
C17 C 1.1261(2) 0.73768(11) 0.41899(12) 0.0176(5) Uani 1 1 d . . . . .
C29 C 0.7343(2) 0.53694(12) 0.39825(13) 0.0239(5) Uani 1 1 d . . . . .
C36 C 0.6782(3) 0.76679(15) 0.15661(15) 0.0393(7) Uani 1 1 d . . . . .
H36A H 0.650252 0.780260 0.107686 0.059 Uiso 1 1 calc GR . . . .
H36B H 0.769265 0.768563 0.161669 0.059 Uiso 1 1 calc GR . . . .
H36C H 0.643107 0.797735 0.191301 0.059 Uiso 1 1 calc GR . . . .
C28 C 0.8500(3) 0.54559(17) 0.44978(19) 0.0603(10) Uani 1 1 d . . . . .
H28A H 0.923472 0.552584 0.421828 0.091 Uiso 1 1 calc GR . . . .
H28B H 0.861557 0.504888 0.479418 0.091 Uiso 1 1 calc GR . . . .
H28C H 0.838530 0.584807 0.480912 0.091 Uiso 1 1 calc GR . . . .
C3 C 1.3258(3) 0.49528(15) 0.2003(2) 0.0536(9) Uani 1 1 d . . . . .
H3A H 1.409325 0.511611 0.188531 0.064 Uiso 1 1 calc R . . . .
H3B H 1.321520 0.446444 0.188658 0.064 Uiso 1 1 calc R . . . .
C26 C 0.7548(4) 0.47352(15) 0.34985(19) 0.0614(10) Uani 1 1 d . . . . .
H26A H 0.680307 0.465866 0.318177 0.092 Uiso 1 1 calc GR . . . .
H26B H 0.770325 0.433746 0.380435 0.092 Uiso 1 1 calc GR . . . .
H26C H 0.826524 0.481280 0.320662 0.092 Uiso 1 1 calc GR . . . .
C1 C 1.0896(3) 0.52481(15) 0.17671(16) 0.0424(7) Uani 1 1 d . . . . .
H1 H 1.034040 0.556406 0.147839 0.051 Uiso 1 1 calc R . . . .
C2 C 1.2276(3) 0.53253(17) 0.15245(19) 0.0539(9) Uani 1 1 d . . . . .
H2A H 1.231205 0.515429 0.102611 0.065 Uiso 1 1 calc R . . . .
H2B H 1.249114 0.581207 0.151944 0.065 Uiso 1 1 calc R . . . .
C6 C 1.1262(3) 0.41903(16) 0.2967(2) 0.0594(10) Uani 1 1 d D . . . .
H6AA H 1.190091 0.387443 0.317220 0.071 Uiso 0.753(8) 1 calc R . P A 1
H6AB H 1.050937 0.413615 0.324489 0.071 Uiso 0.753(8) 1 calc R . P A 1
H6BC H 1.197940 0.389213 0.288415 0.071 Uiso 0.247(8) 1 calc R . P A 2
H6BD H 1.090255 0.404154 0.341907 0.071 Uiso 0.247(8) 1 calc R . P A 2
C8 C 1.0375(4) 0.45099(19) 0.1683(2) 0.0770(13) Uani 1 1 d D . . . .
H8AA H 0.946647 0.452374 0.174191 0.092 Uiso 0.753(8) 1 calc R . P A 1
H8AB H 1.050073 0.435654 0.118565 0.092 Uiso 0.753(8) 1 calc R . P A 1
H8BC H 0.952914 0.453785 0.144699 0.092 Uiso 0.247(8) 1 calc R . P A 2
H8BD H 1.090312 0.426351 0.135076 0.092 Uiso 0.247(8) 1 calc R . P A 2
C5 C 1.1759(3) 0.49331(14) 0.30756(17) 0.0429(7) Uani 1 1 d . . . . .
H5 H 1.173703 0.505746 0.359565 0.051 Uiso 1 1 calc R . . . .
C27 C 0.6182(3) 0.52282(16) 0.44158(19) 0.0533(9) Uani 1 1 d . . . . .
H27A H 0.604256 0.561005 0.473707 0.080 Uiso 1 1 calc GR . . . .
H27B H 0.631610 0.481571 0.470134 0.080 Uiso 1 1 calc GR . . . .
H27C H 0.545171 0.516934 0.408300 0.080 Uiso 1 1 calc GR . . . .
B1 B 1.0886(3) 0.54508(14) 0.26015(18) 0.0289(7) Uani 1 1 d . . . . .
C7 C 1.0941(6) 0.39863(19) 0.2199(3) 0.0656(16) Uani 0.753(8) 1 d D U P A 1
H7A H 1.035397 0.360087 0.220815 0.079 Uiso 0.753(8) 1 calc R . P A 1
H7B H 1.171132 0.381633 0.199414 0.079 Uiso 0.753(8) 1 calc R . P A 1
C7A C 1.0297(10) 0.4087(7) 0.2359(5) 0.0655(17) Uani 0.247(8) 1 d D U P A 2
H7AA H 0.946931 0.416835 0.255070 0.079 Uiso 0.247(8) 1 calc R . P A 2
H7AB H 1.032406 0.360577 0.221534 0.079 Uiso 0.247(8) 1 calc R . P A 2

loop_
_atom_site_aniso_label
_atom_site_aniso_U_11
_atom_site_aniso_U_22
_atom_site_aniso_U_33
_atom_site_aniso_U_23
_atom_site_aniso_U_13
_atom_site_aniso_U_12
La1 0.01378(7) 0.01498(6) 0.01433(8) -0.00085(5) 0.00035(5) -0.00012(5)
O1 0.0255(9) 0.0221(8) 0.0403(11) -0.0057(8) 0.0046(8) 0.0052(7)
O2 0.0293(9) 0.0232(8) 0.0198(9) 0.0013(7) 0.0060(7) 0.0001(7)
C35 0.0280(15) 0.075(2) 0.0263(16) 0.0146(15) -0.0093(12) -0.0102(14)
C11 0.0503(18) 0.0321(14) 0.0259(15) 0.0062(11) 0.0035(13) -0.0016(12)
C30 0.0160(12) 0.0201(11) 0.0200(13) 0.0029(9) 0.0010(9) -0.0044(9)
C13 0.0165(12) 0.0239(11) 0.0239(13) 0.0003(10) -0.0011(10) 0.0013(9)
C20 0.0215(12) 0.0191(11) 0.0220(13) -0.0029(9) 0.0004(10) 0.0007(9)
C10 0.0429(18) 0.0490(18) 0.0326(17) -0.0003(13) 0.0162(13) 0.0002(14)
C21 0.0254(14) 0.0303(13) 0.0313(15) -0.0029(11) 0.0059(11) 0.0037(10)
C12 0.0374(16) 0.0247(13) 0.0285(15) 0.0004(11) 0.0054(12) -0.0032(11)
C16 0.0186(13) 0.0432(15) 0.0304(15) -0.0030(12) 0.0024(11) 0.0017(11)
C34 0.0226(13) 0.0391(14) 0.0177(13) 0.0064(11) -0.0053(10) -0.0090(11)
C22 0.0362(15) 0.0185(12) 0.0377(16) -0.0088(11) -0.0034(12) 0.0011(11)
C15 0.0170(13) 0.0377(15) 0.0397(16) -0.0047(12) -0.0016(11) -0.0028(11)
C4 0.0323(17) 0.0324(16) 0.088(3) -0.0142(16) -0.0135(16) 0.0101(13)
C24 0.0189(12) 0.0238(11) 0.0128(12) -0.0017(9) 0.0007(9) -0.0035(9)
C32 0.0137(11) 0.0204(11) 0.0239(13) 0.0019(9) -0.0010(9) -0.0011(8)
C19 0.0186(11) 0.0171(10) 0.0164(12) -0.0029(9) -0.0022(9) -0.0021(9)
C33 0.0150(11) 0.0257(12) 0.0190(13) 0.0021(9) -0.0017(9) -0.0061(9)
C9 0.0439(17) 0.0301(13) 0.0261(15) -0.0040(11) 0.0077(12) 0.0053(12)
C38 0.0193(12) 0.0210(11) 0.0190(13) -0.0051(9) 0.0003(9) -0.0057(9)
C23 0.0254(14) 0.0281(13) 0.0297(15) 0.0014(11) 0.0012(11) 0.0057(10)
C18 0.0183(12) 0.0195(11) 0.0161(12) -0.0013(9) 0.0002(9) -0.0042(9)
C31 0.0146(11) 0.0228(11) 0.0157(12) -0.0002(9) 0.0010(9) -0.0017(9)
C37 0.0474(18) 0.061(2) 0.0187(15) -0.0002(13) -0.0008(12) -0.0078(15)
C14 0.0225(14) 0.0307(14) 0.0420(17) 0.0038(12) -0.0018(11) 0.0067(11)
C25 0.0218(12) 0.0200(11) 0.0149(12) 0.0011(9) -0.0039(9) -0.0017(9)
C17 0.0165(11) 0.0210(11) 0.0147(12) -0.0023(9) -0.0036(9) -0.0016(9)
C29 0.0235(13) 0.0206(12) 0.0277(14) 0.0062(10) 0.0012(10) -0.0023(9)
C36 0.0412(17) 0.0462(17) 0.0291(16) 0.0167(13) -0.0093(12) -0.0092(13)
C28 0.056(2) 0.0467(19) 0.075(3) 0.0335(17) -0.0279(18) -0.0145(16)
C3 0.0341(18) 0.0362(17) 0.092(3) -0.0094(17) 0.0159(17) 0.0012(13)
C26 0.099(3) 0.0255(15) 0.061(2) 0.0082(15) 0.015(2) 0.0080(17)
C1 0.0389(17) 0.0365(15) 0.0509(19) -0.0134(14) -0.0051(14) 0.0077(13)
C2 0.054(2) 0.051(2) 0.058(2) -0.0091(16) 0.0220(17) 0.0118(16)
C6 0.045(2) 0.0346(17) 0.099(3) 0.0114(18) 0.0072(19) 0.0089(14)
C8 0.052(2) 0.057(2) 0.118(4) -0.042(2) -0.029(2) -0.0007(18)
C5 0.0476(19) 0.0310(15) 0.0497(19) -0.0054(13) 0.0000(15) 0.0111(13)
C27 0.0470(19) 0.0465(18) 0.068(2) 0.0317(17) 0.0141(16) -0.0014(15)
B1 0.0171(14) 0.0235(14) 0.0461(19) -0.0066(13) 0.0036(13) -0.0010(11)
C7 0.081(4) 0.033(2) 0.087(4) -0.027(2) 0.041(3) -0.024(2)
C7A 0.081(4) 0.033(2) 0.087(4) -0.027(2) 0.042(3) -0.024(3)

loop_
_atom_type_symbol
_atom_type_description
_atom_type_scat_dispersion_real
_atom_type_scat_dispersion_imag
_atom_type_scat_source
C C 0.0033 0.0016 'International Tables Vol C Tables 4.2.6.8 and 6.1.1.4'
H H 0.0000 0.0000 'International Tables Vol C Tables 4.2.6.8 and 6.1.1.4'
B B 0.0013 0.0007 'International Tables Vol C Tables 4.2.6.8 and 6.1.1.4'
La La -0.2871 2.4523 'International Tables Vol C Tables 4.2.6.8 and 6.1.1.4'
O O 0.0106 0.0060 'International Tables Vol C Tables 4.2.6.8 and 6.1.1.4'

loop_
_geom_angle_atom_site_label_1
_geom_angle_atom_site_label_2
_geom_angle_atom_site_label_3
_geom_angle
_geom_angle_site_symmetry_1
_geom_angle_site_symmetry_3
_geom_angle_publ_flag
O1 La1 O2 85.33(6) . . ?
O1 La1 C30 89.62(6) . . ?
O1 La1 C24 124.91(6) . . ?
O1 La1 C32 128.47(6) . . ?
O1 La1 C19 139.18(6) . . ?
O1 La1 C33 103.46(6) . . ?
O1 La1 C38 81.78(6) . . ?
O1 La1 C18 115.44(6) . . ?
O1 La1 C31 118.21(6) . . ?
O1 La1 C25 96.78(6) . . ?
O1 La1 C17 92.05(6) . . ?
O2 La1 C30 136.34(6) . . ?
O2 La1 C24 124.38(6) . . ?
O2 La1 C32 105.87(6) . . ?
O2 La1 C19 97.23(6) . . ?
O2 La1 C33 91.85(6) . . ?
O2 La1 C38 108.17(6) . . ?
O2 La1 C18 79.52(6) . . ?
O2 La1 C31 134.86(6) . . ?
O2 La1 C25 121.19(6) . . ?
O2 La1 C17 92.73(6) . . ?
C30 La1 C19 113.90(6) . . ?
C30 La1 C33 47.44(6) . . ?
C30 La1 C38 28.45(6) . . ?
C30 La1 C18 139.75(6) . . ?
C30 La1 C17 130.82(6) . . ?
C24 La1 C30 93.55(6) . . ?
C24 La1 C32 90.20(6) . . ?
C24 La1 C19 28.45(6) . . ?
C24 La1 C33 118.46(7) . . ?
C24 La1 C38 120.41(6) . . ?
C24 La1 C18 46.49(6) . . ?
C24 La1 C17 47.39(6) . . ?
C32 La1 C30 47.63(6) . . ?
C32 La1 C19 90.16(6) . . ?
C32 La1 C33 28.67(7) . . ?
C32 La1 C38 46.75(6) . . ?
C32 La1 C18 116.04(6) . . ?
C32 La1 C17 135.78(6) . . ?
C33 La1 C19 117.10(6) . . ?
C33 La1 C18 139.04(6) . . ?
C38 La1 C19 134.07(6) . . ?
C38 La1 C33 28.33(6) . . ?
C38 La1 C18 162.08(6) . . ?
C38 La1 C17 157.52(6) . . ?
C18 La1 C19 28.22(6) . . ?
C31 La1 C30 28.72(6) . . ?
C31 La1 C24 75.24(7) . . ?
C31 La1 C32 29.08(6) . . ?
C31 La1 C19 88.40(6) . . ?
C31 La1 C33 47.42(6) . . ?
C31 La1 C38 46.71(6) . . ?
C31 La1 C18 116.43(6) . . ?
C31 La1 C17 121.70(6) . . ?
C25 La1 C30 102.47(6) . . ?
C25 La1 C24 29.18(6) . . ?
C25 La1 C32 116.86(7) . . ?
C25 La1 C19 47.42(6) . . ?
C25 La1 C33 142.59(7) . . ?
C25 La1 C38 130.40(6) . . ?
C25 La1 C18 46.64(6) . . ?
C25 La1 C31 95.25(7) . . ?
C25 La1 C17 28.62(6) . . ?
C17 La1 C19 47.20(6) . . ?
C17 La1 C33 164.13(6) . . ?
C17 La1 C18 28.28(6) . . ?
B1 O1 La1 175.49(18) . . ?
C12 O2 La1 129.90(13) . . ?
C12 O2 C9 108.38(18) . . ?
C9 O2 La1 121.45(14) . . ?
C12 C11 C10 101.9(2) . . ?
C38 C30 La1 76.84(12) . . ?
C38 C30 C29 127.2(2) . . ?
C31 C30 La1 73.95(12) . . ?
C31 C30 C38 106.63(19) . . ?
C31 C30 C29 126.0(2) . . ?
C29 C30 La1 119.21(14) . . ?
C16 C13 C15 109.2(2) . . ?
C16 C13 C14 108.8(2) . . ?
C16 C13 C17 111.42(19) . . ?
C14 C13 C15 108.3(2) . . ?
C17 C13 C15 108.31(19) . . ?
C17 C13 C14 110.66(19) . . ?
C21 C20 C22 108.2(2) . . ?
C21 C20 C23 109.5(2) . . ?
C19 C20 C21 111.54(19) . . ?
C19 C20 C22 108.53(19) . . ?
C19 C20 C23 110.94(19) . . ?
C23 C20 C22 108.0(2) . . ?
C9 C10 C11 103.0(2) . . ?
O2 C12 C11 105.79(19) . . ?
C33 C34 C35 108.1(2) . . ?
C33 C34 C37 111.2(2) . . ?
C33 C34 C36 111.4(2) . . ?
C37 C34 C35 108.6(2) . . ?
C37 C34 C36 109.0(2) . . ?
C36 C34 C35 108.5(2) . . ?
C3 C4 C5 115.0(3) . . ?
C19 C24 La1 79.23(12) . . ?
C19 C24 C25 108.8(2) . . ?
C25 C24 La1 74.75(12) . . ?
C33 C32 La1 78.38(13) . . ?
C31 C32 La1 74.99(12) . . ?
C31 C32 C33 108.31(19) . . ?
C20 C19 La1 123.85(14) . . ?
C24 C19 La1 72.32(12) . . ?
C24 C19 C20 127.5(2) . . ?
C24 C19 C18 106.12(19) . . ?
C18 C19 La1 75.62(12) . . ?
C18 C19 C20 125.87(19) . . ?
C34 C33 La1 125.21(15) . . ?
C32 C33 La1 72.95(12) . . ?
C32 C33 C34 125.8(2) . . ?
C38 C33 La1 75.38(13) . . ?
C38 C33 C34 127.1(2) . . ?
C38 C33 C32 106.3(2) . . ?
O2 C9 C10 106.1(2) . . ?
C30 C38 La1 74.71(12) . . ?
C30 C38 C33 110.0(2) . . ?
C33 C38 La1 76.29(12) . . ?
C19 C18 La1 76.16(12) . . ?
C17 C18 La1 75.28(12) . . ?
C17 C18 C19 110.09(19) . . ?
C30 C31 La1 77.33(12) . . ?
C30 C31 C32 108.8(2) . . ?
C32 C31 La1 75.94(12) . . ?
C24 C25 La1 76.06(12) . . ?
C17 C25 La1 78.96(13) . . ?
C17 C25 C24 108.57(19) . . ?
C13 C17 La1 120.98(14) . . ?
C18 C17 La1 76.44(12) . . ?
C18 C17 C13 126.1(2) . . ?
C25 C17 La1 72.42(12) . . ?
C25 C17 C13 127.3(2) . . ?
C25 C17 C18 106.38(19) . . ?
C30 C29 C26 110.1(2) . . ?
C28 C29 C30 111.7(2) . . ?
C28 C29 C26 108.2(3) . . ?
C28 C29 C27 110.1(2) . . ?
C27 C29 C30 109.3(2) . . ?
C27 C29 C26 107.3(2) . . ?
C2 C3 C4 114.5(2) . . ?
C2 C1 B1 107.9(2) . . ?
C8 C1 C2 113.4(3) . . ?
C8 C1 B1 107.9(3) . . ?
C3 C2 C1 114.5(3) . . ?
C7 C6 C5 115.5(3) . . ?
C7A C6 C5 116.0(5) . . ?
C7 C8 C1 116.3(3) . . ?
C7A C8 C1 117.8(5) . . ?
C4 C5 B1 105.7(2) . . ?
C6 C5 C4 113.8(2) . . ?
C6 C5 B1 109.7(2) . . ?
O1 B1 C1 125.1(3) . . ?
O1 B1 C5 125.2(3) . . ?
C1 B1 C5 109.6(2) . . ?
C6 C7 C8 118.7(3) . . ?
C6 C7A C8 118.8(3) . . ?

loop_
_geom_bond_atom_site_label_1
_geom_bond_atom_site_label_2
_geom_bond_distance
_geom_bond_site_symmetry_2
_geom_bond_publ_flag
La1 O1 2.2362(16) . ?
La1 O2 2.6058(15) . ?
La1 C30 2.853(2) . ?
La1 C24 2.817(2) . ?
La1 C32 2.823(2) . ?
La1 C19 2.904(2) . ?
La1 C33 2.892(2) . ?
La1 C38 2.880(2) . ?
La1 C18 2.898(2) . ?
La1 C31 2.810(2) . ?
La1 C25 2.800(2) . ?
La1 C17 2.883(2) . ?
O1 B1 1.333(3) . ?
O2 C12 1.450(3) . ?
O2 C9 1.456(3) . ?
C35 C34 1.533(4) . ?
C11 C10 1.509(4) . ?
C11 C12 1.503(4) . ?
C30 C38 1.409(3) . ?
C30 C31 1.405(3) . ?
C30 C29 1.525(3) . ?
C13 C16 1.523(3) . ?
C13 C15 1.537(3) . ?
C13 C14 1.529(3) . ?
C13 C17 1.524(3) . ?
C20 C21 1.526(3) . ?
C20 C22 1.537(3) . ?
C20 C19 1.523(3) . ?
C20 C23 1.535(3) . ?
C10 C9 1.497(4) . ?
C34 C33 1.519(3) . ?
C34 C37 1.526(4) . ?
C34 C36 1.528(3) . ?
C4 C3 1.518(5) . ?
C4 C5 1.543(4) . ?
C24 C19 1.409(3) . ?
C24 C25 1.415(3) . ?
C32 C33 1.416(3) . ?
C32 C31 1.414(3) . ?
C19 C18 1.414(3) . ?
C33 C38 1.412(3) . ?
C18 C17 1.412(3) . ?
C25 C17 1.407(3) . ?
C29 C28 1.507(4) . ?
C29 C26 1.535(4) . ?
C29 C27 1.517(4) . ?
C3 C2 1.501(4) . ?
C1 C2 1.551(4) . ?
C1 C8 1.536(4) . ?
C1 B1 1.572(4) . ?
C6 C5 1.540(4) . ?
C6 C7 1.476(5) . ?
C6 C7A 1.476(5) . ?
C8 C7 1.486(6) . ?
C8 C7A 1.485(6) . ?
C5 B1 1.585(4) . ?
